data_2227251
loop_
_publ_author_name
'Khan, Islam Ullah'
'Shafiq, Muhammad'
'Arshad, Muhammad Nadeem'

_publ_section_title
;
 1-Propyl-1<i>H</i>-2,1-benzothiazin-4(3<i>H</i>)-one 2,2-dioxide
;
_journal_coeditor_code BT5369
_journal_issue 11
_journal_name_full 'Acta Crystallographica Section E'
_journal_page_first o2839
_journal_paper_doi 10.1107/S160053681004078X
_journal_volume 66
_journal_year 2010
_chemical_formula_iupac 'C11 H13 N O3 S'
_chemical_formula_moiety 'C11 H13 N O3 S'
_chemical_formula_sum 'C11 H13 N O3 S'
_chemical_formula_weight 239.28
_chemical_name_systematic
;
1-Propyl-1<i>H</i>-2,1-benzothiazin-4(3<i>H</i>)-one 2,2-dioxide
;
_space_group_IT_number 2
_symmetry_cell_setting triclinic
_symmetry_space_group_name_Hall '-P 1'
_symmetry_space_group_name_H-M 'P -1'
_atom_sites_solution_hydrogens geom
_atom_sites_solution_primary direct
_atom_sites_solution_secondary difmap
_audit_creation_method SHELXL-97
_cell_angle_alpha 87.468(2)
_cell_angle_beta 84.097(2)
_cell_angle_gamma 64.4530(10)
_cell_formula_units_Z 2
_cell_length_a 7.9448(2)
_cell_length_b 8.0701(3)
_cell_length_c 9.6267(2)
_cell_measurement_reflns_used 5097
_cell_measurement_temperature 296(2)
_cell_measurement_theta_max 21.84
_cell_measurement_theta_min 2.21
_cell_volume 553.92(3)
_computing_cell_refinement 'SAINT (Bruker, 2007)'
_computing_data_collection 'APEX2 (Bruker, 2007)'
_computing_data_reduction 'SAINT (Bruker, 2007)'
_computing_molecular_graphics 'ORTEP-3 for Windows (Farrugia, 1997) and PLATON (Spek, 2009)'
_computing_publication_material 'WinGX (Farrugia, 1999) and PLATON (Spek, 2009)'
_computing_structure_refinement 'SHELXL97 (Sheldrick, 2008)'
_computing_structure_solution 'SHELXS97 (Sheldrick, 2008)'
_diffrn_ambient_temperature 296(2)
_diffrn_measured_fraction_theta_full 0.999
_diffrn_measured_fraction_theta_max 0.999
_diffrn_measurement_device_type 'Bruker Kappa APEXII CCD'
_diffrn_measurement_method '\f and \w scans'
_diffrn_radiation_monochromator graphite
_diffrn_radiation_source 'fine-focus sealed tube'
_diffrn_radiation_type MoK\a
_diffrn_radiation_wavelength 0.71073
_diffrn_reflns_av_R_equivalents 0.0270
_diffrn_reflns_av_sigmaI/netI 0.0220
_diffrn_reflns_limit_h_max 10
_diffrn_reflns_limit_h_min -10
_diffrn_reflns_limit_k_max 10
_diffrn_reflns_limit_k_min -10
_diffrn_reflns_limit_l_max 12
_diffrn_reflns_limit_l_min -12
_diffrn_reflns_number 12058
_diffrn_reflns_theta_full 28.32
_diffrn_reflns_theta_max 28.32
_diffrn_reflns_theta_min 2.13
_diffrn_standards_number 0
_exptl_absorpt_coefficient_mu 0.283
_exptl_absorpt_correction_T_max 0.9668
_exptl_absorpt_correction_T_min 0.9250
_exptl_absorpt_correction_type multi-scan
_exptl_absorpt_process_details '(SADABS; Bruker, 2007)'
_exptl_crystal_colour 'light brown'
_exptl_crystal_density_diffrn 1.435
_exptl_crystal_density_method 'not measured'
_exptl_crystal_description needle
_exptl_crystal_F_000 252
_exptl_crystal_size_max 0.28
_exptl_crystal_size_mid 0.21
_exptl_crystal_size_min 0.12
_refine_diff_density_max 0.301
_refine_diff_density_min -0.381
_refine_ls_extinction_method none
_refine_ls_goodness_of_fit_ref 1.072
_refine_ls_hydrogen_treatment constr
_refine_ls_matrix_type full
_refine_ls_number_parameters 146
_refine_ls_number_reflns 2765
_refine_ls_number_restraints 0
_refine_ls_restrained_S_all 1.072
_refine_ls_R_factor_all 0.0493
_refine_ls_R_factor_gt 0.0376
_refine_ls_shift/su_max 0.000
_refine_ls_shift/su_mean 0.000
_refine_ls_structure_factor_coef Fsqd
_refine_ls_weighting_details 'calc w=1/[\s^2^(Fo^2^)+(0.0604P)^2^+0.0882P] where P=(Fo^2^+2Fc^2^)/3'
_refine_ls_weighting_scheme calc
_refine_ls_wR_factor_gt 0.1028
_refine_ls_wR_factor_ref 0.1108
_reflns_number_gt 2229
_reflns_number_total 2765
_reflns_threshold_expression I>2\s(I)
_cod_data_source_file bt5369.cif
_cod_data_source_block I
_cod_original_cell_volume 553.92(2)
_cod_database_code 2227251
_cod_database_fobs_code 2227251

loop_
_symmetry_equiv_pos_as_xyz
'x, y, z'
'-x, -y, -z'

loop_
_atom_site_type_symbol
_atom_site_label
_atom_site_fract_x
_atom_site_fract_y
_atom_site_fract_z
_atom_site_U_iso_or_equiv
_atom_site_adp_type
_atom_site_calc_flag
_atom_site_refinement_flags
_atom_site_occupancy
_atom_site_disorder_assembly
_atom_site_disorder_group
S S1 0.44648(6) 0.31465(5) 0.66978(4) 0.04181(14) Uani d . 1 . .
O O1 0.2757(2) 0.71661(17) 0.91660(14) 0.0633(4) Uani d . 1 . .
O O2 0.62535(17) 0.25460(17) 0.71992(15) 0.0584(3) Uani d . 1 . .
O O3 0.4391(2) 0.2879(2) 0.52525(12) 0.0680(4) Uani d . 1 . .
N N1 0.31827(18) 0.22605(17) 0.76115(12) 0.0380(3) Uani d . 1 . .
C C1 0.28023(19) 0.26527(18) 0.90617(14) 0.0313(3) Uani d . 1 . .
C C2 0.2496(2) 0.1412(2) 0.99954(16) 0.0408(3) Uani d . 1 . .
H H2 0.2519 0.0338 0.9661 0.049 Uiso calc R 1 . .
C C3 0.2161(2) 0.1770(2) 1.14058(16) 0.0473(4) Uani d . 1 . .
H H3 0.1951 0.0935 1.2012 0.057 Uiso calc R 1 . .
C C4 0.2129(2) 0.3344(2) 1.19393(17) 0.0494(4) Uani d . 1 . .
H H4 0.1947 0.3549 1.2898 0.059 Uiso calc R 1 . .
C C5 0.2372(2) 0.4602(2) 1.10331(16) 0.0421(3) Uani d . 1 . .
H H5 0.2322 0.5679 1.1384 0.051 Uiso calc R 1 . .
C C6 0.26911(19) 0.42939(18) 0.95988(14) 0.0323(3) Uani d . 1 . .
C C7 0.2874(2) 0.57493(19) 0.87064(16) 0.0376(3) Uani d . 1 . .
C C8 0.3163(3) 0.5469(2) 0.71447(16) 0.0447(4) Uani d . 1 . .
H H8A 0.3812 0.6171 0.6723 0.054 Uiso calc R 1 . .
H H8B 0.1953 0.5924 0.6773 0.054 Uiso calc R 1 . .
C C9 0.3171(2) 0.0585(2) 0.70536(16) 0.0398(3) Uani d . 1 . .
H H9A 0.3717 -0.0425 0.7696 0.048 Uiso calc R 1 . .
H H9B 0.3936 0.0264 0.6168 0.048 Uiso calc R 1 . .
C C10 0.1214(2) 0.0854(2) 0.68464(17) 0.0461(4) Uani d . 1 . .
H H10A 0.0411 0.1345 0.7699 0.055 Uiso calc R 1 . .
H H10B 0.1236 -0.0331 0.6673 0.055 Uiso calc R 1 . .
C C11 0.0384(3) 0.2133(3) 0.5651(2) 0.0662(5) Uani d . 1 . .
H H11A 0.0339 0.3315 0.5821 0.099 Uiso calc R 1 . .
H H11B -0.0860 0.2258 0.5575 0.099 Uiso calc R 1 . .
H H11C 0.1149 0.1637 0.4797 0.099 Uiso calc R 1 . .

loop_
_atom_site_aniso_label
_atom_site_aniso_U_11
_atom_site_aniso_U_22
_atom_site_aniso_U_33
_atom_site_aniso_U_12
_atom_site_aniso_U_13
_atom_site_aniso_U_23
S1 0.0535(3) 0.0410(2) 0.0377(2) -0.02944(19) 0.01063(16) -0.00505(15)
O1 0.0991(11) 0.0410(7) 0.0630(8) -0.0439(7) 0.0020(7) -0.0069(6)
O2 0.0442(7) 0.0516(7) 0.0801(9) -0.0240(6) 0.0097(6) -0.0051(6)
O3 0.1086(11) 0.0773(9) 0.0367(7) -0.0615(9) 0.0177(7) -0.0119(6)
N1 0.0526(7) 0.0369(6) 0.0339(6) -0.0295(6) 0.0055(5) -0.0063(5)
C1 0.0338(7) 0.0295(7) 0.0321(7) -0.0157(5) -0.0007(5) -0.0004(5)
C2 0.0499(9) 0.0319(7) 0.0438(8) -0.0219(7) 0.0001(6) 0.0035(6)
C3 0.0532(10) 0.0467(9) 0.0407(9) -0.0222(8) -0.0008(7) 0.0127(7)
C4 0.0580(10) 0.0567(10) 0.0307(7) -0.0227(8) -0.0012(7) 0.0008(7)
C5 0.0479(9) 0.0413(8) 0.0382(8) -0.0201(7) -0.0012(6) -0.0070(6)
C6 0.0338(7) 0.0294(7) 0.0353(7) -0.0151(5) -0.0021(5) -0.0008(5)
C7 0.0419(8) 0.0297(7) 0.0438(8) -0.0184(6) -0.0010(6) -0.0004(6)
C8 0.0595(10) 0.0351(8) 0.0426(8) -0.0249(7) 0.0003(7) 0.0064(6)
C9 0.0488(9) 0.0321(7) 0.0419(8) -0.0211(6) 0.0016(6) -0.0089(6)
C10 0.0573(10) 0.0497(9) 0.0436(8) -0.0347(8) -0.0039(7) -0.0002(7)
C11 0.0646(12) 0.0862(15) 0.0562(11) -0.0401(11) -0.0128(9) 0.0161(10)

loop_
_atom_type_symbol
_atom_type_description
_atom_type_scat_dispersion_real
_atom_type_scat_dispersion_imag
_atom_type_scat_source
C C 0.0033 0.0016 'International Tables Vol C Tables 4.2.6.8 and 6.1.1.4'
H H 0.0000 0.0000 'International Tables Vol C Tables 4.2.6.8 and 6.1.1.4'
N N 0.0061 0.0033 'International Tables Vol C Tables 4.2.6.8 and 6.1.1.4'
O O 0.0106 0.0060 'International Tables Vol C Tables 4.2.6.8 and 6.1.1.4'
S S 0.1246 0.1234 'International Tables Vol C Tables 4.2.6.8 and 6.1.1.4'

loop_
_geom_angle_atom_site_label_1
_geom_angle_atom_site_label_2
_geom_angle_atom_site_label_3
_geom_angle_site_symmetry_1
_geom_angle_site_symmetry_3
_geom_angle
_geom_angle_publ_flag
O2 S1 O3 . . 117.98(9) ?
O2 S1 N1 . . 111.54(7) ?
O3 S1 N1 . . 107.86(7) ?
O2 S1 C8 . . 107.87(8) ?
O3 S1 C8 . . 110.27(9) ?
N1 S1 C8 . . 99.80(7) ?
C1 N1 C9 . . 120.81(11) ?
C1 N1 S1 . . 116.96(9) ?
C9 N1 S1 . . 117.37(10) ?
C2 C1 C6 . . 118.28(13) ?
C2 C1 N1 . . 120.18(12) ?
C6 C1 N1 . . 121.53(12) ?
C3 C2 C1 . . 120.42(14) ?
C3 C2 H2 . . 119.8 ?
C1 C2 H2 . . 119.8 ?
C2 C3 C4 . . 121.32(14) ?
C2 C3 H3 . . 119.3 ?
C4 C3 H3 . . 119.3 ?
C5 C4 C3 . . 118.96(14) ?
C5 C4 H4 . . 120.5 ?
C3 C4 H4 . . 120.5 ?
C4 C5 C6 . . 121.20(14) ?
C4 C5 H5 . . 119.4 ?
C6 C5 H5 . . 119.4 ?
C5 C6 C1 . . 119.74(13) ?
C5 C6 C7 . . 117.26(12) ?
C1 C6 C7 . . 122.99(12) ?
O1 C7 C6 . . 122.99(14) ?
O1 C7 C8 . . 118.84(13) ?
C6 C7 C8 . . 118.14(12) ?
C7 C8 S1 . . 111.75(10) ?
C7 C8 H8A . . 109.3 ?
S1 C8 H8A . . 109.3 ?
C7 C8 H8B . . 109.3 ?
S1 C8 H8B . . 109.3 ?
H8A C8 H8B . . 107.9 ?
N1 C9 C10 . . 111.75(13) ?
N1 C9 H9A . . 109.3 ?
C10 C9 H9A . . 109.3 ?
N1 C9 H9B . . 109.3 ?
C10 C9 H9B . . 109.3 ?
H9A C9 H9B . . 107.9 ?
C9 C10 C11 . . 113.28(15) ?
C9 C10 H10A . . 108.9 ?
C11 C10 H10A . . 108.9 ?
C9 C10 H10B . . 108.9 ?
C11 C10 H10B . . 108.9 ?
H10A C10 H10B . . 107.7 ?
C10 C11 H11A . . 109.5 ?
C10 C11 H11B . . 109.5 ?
H11A C11 H11B . . 109.5 ?
C10 C11 H11C . . 109.5 ?
H11A C11 H11C . . 109.5 ?
H11B C11 H11C . . 109.5 ?

loop_
_geom_bond_atom_site_label_1
_geom_bond_atom_site_label_2
_geom_bond_site_symmetry_2
_geom_bond_distance
_geom_bond_publ_flag
S1 O2 . 1.4191(14) ?
S1 O3 . 1.4282(13) ?
S1 N1 . 1.6464(12) ?
S1 C8 . 1.7535(16) ?
O1 C7 . 1.2069(18) ?
N1 C1 . 1.4178(17) ?
N1 C9 . 1.4808(17) ?
C1 C2 . 1.3982(19) ?
C1 C6 . 1.4070(18) ?
C2 C3 . 1.375(2) ?
C2 H2 . 0.9300 ?
C3 C4 . 1.380(2) ?
C3 H3 . 0.9300 ?
C4 C5 . 1.373(2) ?
C4 H4 . 0.9300 ?
C5 C6 . 1.3915(19) ?
C5 H5 . 0.9300 ?
C6 C7 . 1.473(2) ?
C7 C8 . 1.509(2) ?
C8 H8A . 0.9700 ?
C8 H8B . 0.9700 ?
C9 C10 . 1.508(2) ?
C9 H9A . 0.9700 ?
C9 H9B . 0.9700 ?
C10 C11 . 1.513(3) ?
C10 H10A . 0.9700 ?
C10 H10B . 0.9700 ?
C11 H11A . 0.9600 ?
C11 H11B . 0.9600 ?
C11 H11C . 0.9600 ?

loop_
_geom_hbond_atom_site_label_D
_geom_hbond_atom_site_label_H
_geom_hbond_atom_site_label_A
_geom_hbond_site_symmetry_A
_geom_hbond_distance_DH
_geom_hbond_distance_HA
_geom_hbond_distance_DA
_geom_hbond_angle_DHA
C11 H11B O2 1_455 0.96 2.57 3.346(2) 138.4
C8 H8A O3 2_666 0.97 2.55 3.453(2) 155.0
C2 H2 O1 1_545 0.93 2.55 3.4665(19) 169.9

loop_
_geom_torsion_atom_site_label_1
_geom_torsion_atom_site_label_2
_geom_torsion_atom_site_label_3
_geom_torsion_atom_site_label_4
_geom_torsion_site_symmetry_1
_geom_torsion_site_symmetry_2
_geom_torsion_site_symmetry_3
_geom_torsion_site_symmetry_4
_geom_torsion
_geom_torsion_publ_flag
O2 S1 N1 C1 . . . . 59.41(12) ?
O3 S1 N1 C1 . . . . -169.51(11) ?
C8 S1 N1 C1 . . . . -54.35(12) ?
O2 S1 N1 C9 . . . . -96.15(12) ?
O3 S1 N1 C9 . . . . 34.93(14) ?
C8 S1 N1 C9 . . . . 150.09(12) ?
C9 N1 C1 C2 . . . . 3.0(2) ?
S1 N1 C1 C2 . . . . -151.64(12) ?
C9 N1 C1 C6 . . . . -175.92(13) ?
S1 N1 C1 C6 . . . . 29.41(17) ?
C6 C1 C2 C3 . . . . -2.2(2) ?
N1 C1 C2 C3 . . . . 178.80(14) ?
C1 C2 C3 C4 . . . . -0.5(2) ?
C2 C3 C4 C5 . . . . 2.4(3) ?
C3 C4 C5 C6 . . . . -1.6(3) ?
C4 C5 C6 C1 . . . . -1.1(2) ?
C4 C5 C6 C7 . . . . 178.08(15) ?
C2 C1 C6 C5 . . . . 3.0(2) ?
N1 C1 C6 C5 . . . . -178.04(13) ?
C2 C1 C6 C7 . . . . -176.18(14) ?
N1 C1 C6 C7 . . . . 2.8(2) ?
C5 C6 C7 O1 . . . . -0.1(2) ?
C1 C6 C7 O1 . . . . 179.13(15) ?
C5 C6 C7 C8 . . . . -178.19(13) ?
C1 C6 C7 C8 . . . . 1.0(2) ?
O1 C7 C8 S1 . . . . 148.80(14) ?
C6 C7 C8 S1 . . . . -32.99(17) ?
O2 S1 C8 C7 . . . . -61.58(13) ?
O3 S1 C8 C7 . . . . 168.29(11) ?
N1 S1 C8 C7 . . . . 54.98(12) ?
C1 N1 C9 C10 . . . . 82.62(17) ?
S1 N1 C9 C10 . . . . -122.81(12) ?
N1 C9 C10 C11 . . . . 70.53(19) ?

loop_
_cod_related_entry_id
_cod_related_entry_database
_cod_related_entry_code
1 ChemSpider 30656188
